data_4134003
loop_
_publ_author_name
'Mandal, Dipendu'
'Gupta, Richa'
'Jaiswal, Amit K.'
'Young, Rowan D.'

_publ_section_title
;
 Frustrated Lewis pair meditated selective single fluoride substitution in
 trifluoromethyl groups.
;
_journal_name_full 'Journal of the American Chemical Society'
_journal_paper_doi 10.1021/jacs.9b12167
_journal_year 2020
_chemical_formula_moiety 'C2 F6 N O4 S2, C13 H12 F2 N'
_chemical_formula_sum 'C15 H12 F8 N2 O4 S2'
_chemical_formula_weight 500.39
_space_group_crystal_system triclinic
_space_group_IT_number 2
_space_group_name_Hall '-P 1'
_space_group_name_H-M_alt 'P -1'
_atom_sites_solution_hydrogens geom
_atom_sites_solution_primary dual
_audit_creation_date 2019-06-17
_audit_creation_method
;
Olex2 1.2
(compiled 2018.05.29 svn.r3508 for OlexSys, GUI svn.r5506)
;
_cell_angle_alpha 72.2860(10)
_cell_angle_beta 88.9440(10)
_cell_angle_gamma 84.4370(10)
_cell_formula_units_Z 4
_cell_length_a 8.0743(2)
_cell_length_b 13.3745(4)
_cell_length_c 18.9008(6)
_cell_measurement_reflns_used 9886
_cell_measurement_temperature 100(2)
_cell_measurement_theta_max 28.71
_cell_measurement_theta_min 2.76
_cell_volume 1935.03(10)
_computing_cell_refinement 'SAINT V8.38A (?, 2016)'
_computing_data_reduction 'SAINT V8.38A (?, 2016)'
_computing_molecular_graphics 'Olex2 (Dolomanov et al., 2009)'
_computing_publication_material 'Olex2 (Dolomanov et al., 2009)'
_computing_structure_refinement 'ShelXL (Sheldrick, 2015)'
_computing_structure_solution 'ShelXT (Sheldrick, 2015)'
_diffrn_ambient_temperature 100.11
_diffrn_measured_fraction_theta_full 0.996
_diffrn_measured_fraction_theta_max 0.995
_diffrn_measurement_device_type 'Bruker APEX-II CCD'
_diffrn_measurement_method '\f and \w scans'
_diffrn_radiation_type MoK\a
_diffrn_radiation_wavelength 0.71073
_diffrn_reflns_av_R_equivalents 0.0370
_diffrn_reflns_av_unetI/netI 0.0392
_diffrn_reflns_Laue_measured_fraction_full 0.996
_diffrn_reflns_Laue_measured_fraction_max 0.995
_diffrn_reflns_limit_h_max 10
_diffrn_reflns_limit_h_min -10
_diffrn_reflns_limit_k_max 18
_diffrn_reflns_limit_k_min -16
_diffrn_reflns_limit_l_max 25
_diffrn_reflns_limit_l_min -25
_diffrn_reflns_number 33913
_diffrn_reflns_point_group_measured_fraction_full 0.996
_diffrn_reflns_point_group_measured_fraction_max 0.995
_diffrn_reflns_theta_full 25.242
_diffrn_reflns_theta_max 28.735
_diffrn_reflns_theta_min 2.343
_diffrn_standards_number 0
_exptl_absorpt_coefficient_mu 0.377
_exptl_absorpt_correction_T_max 0.7458
_exptl_absorpt_correction_T_min 0.6784
_exptl_absorpt_correction_type multi-scan
_exptl_absorpt_process_details
'SADABS-2016/2 (Bruker,2016/2) was used for absorption correction. wR2(int) was 0.1000 before and 0.0564 after correction. The Ratio of minimum to maximum transmission is 0.9096. The \l/2 correction factor is Not present.'
_exptl_crystal_density_diffrn 1.718
_exptl_crystal_description block
_exptl_crystal_F_000 1008
_exptl_crystal_size_max 0.283
_exptl_crystal_size_mid 0.201
_exptl_crystal_size_min 0.138
_refine_diff_density_max 0.544
_refine_diff_density_min -0.494
_refine_diff_density_rms 0.064
_refine_ls_extinction_method none
_refine_ls_goodness_of_fit_ref 1.036
_refine_ls_hydrogen_treatment constr
_refine_ls_matrix_type full
_refine_ls_number_parameters 561
_refine_ls_number_reflns 9961
_refine_ls_number_restraints 0
_refine_ls_restrained_S_all 1.036
_refine_ls_R_factor_all 0.0542
_refine_ls_R_factor_gt 0.0387
_refine_ls_shift/su_max 0.001
_refine_ls_shift/su_mean 0.000
_refine_ls_structure_factor_coef Fsqd
_refine_ls_weighting_details 'w=1/[\s^2^(Fo^2^)+(0.0407P)^2^+1.2994P] where P=(Fo^2^+2Fc^2^)/3'
_refine_ls_weighting_scheme calc
_refine_ls_wR_factor_gt 0.0918
_refine_ls_wR_factor_ref 0.1023
_reflns_Friedel_coverage 0.000
_reflns_number_gt 7930
_reflns_number_total 9961
_reflns_threshold_expression 'I > 2\s(I)'
_cod_data_source_file ja9b12167_si_004.cif
_cod_data_source_block ry_dm_3_173_0m
_cod_database_code 4134003
_shelx_shelxl_version_number 2018/3
_shelx_space_group_comment
;
The symmetry employed for this shelxl refinement is uniquely defined
by the following loop, which should always be used as a source of
symmetry information in preference to the above space-group names.
They are only intended as comments.
;
_shelx_estimated_absorpt_t_max 0.950
_shelx_estimated_absorpt_t_min 0.901
_olex2_refinement_description
;
1. Fixed Uiso
 At 1.2 times of:
  All C(H) groups
 At 1.5 times of:
  All C(H,H,H) groups
2.a Aromatic/amide H refined with riding coordinates:
 C13(H13), C24(H24), C7(H7), C9(H9), C23(H23), C12(H12), C22(H22), C11(H11),
 C26(H26), C6(H6), C20(H20), C16(H16), C10(H10), C17(H17), C25(H25), C3(H3),
 C19(H19), C4(H4)
2.b Idealised Me refined as rotating group:
 C8(H8A,H8B,H8C), C21(H21A,H21B,H21C)
;
_olex2_submission_special_instructions 'No special instructions were received'

loop_
_space_group_symop_operation_xyz
'x, y, z'
'-x, -y, -z'

loop_
_atom_site_label
_atom_site_type_symbol
_atom_site_fract_x
_atom_site_fract_y
_atom_site_fract_z
_atom_site_U_iso_or_equiv
_atom_site_adp_type
_atom_site_occupancy
_atom_site_site_symmetry_order
_atom_site_calc_flag
_atom_site_refinement_flags_posn
S1 S 0.07849(5) 0.46333(3) 0.21007(2) 0.01812(10) Uani 1 1 d .
S2 S 0.38389(5) 0.53539(3) 0.15342(2) 0.01835(9) Uani 1 1 d .
S4 S 0.91092(6) 0.02780(4) 0.65665(3) 0.02315(10) Uani 1 1 d .
S3 S 0.58989(6) -0.01891(4) 0.70535(2) 0.02299(11) Uani 1 1 d .
F2 F -0.22506(13) 0.33032(8) 0.08250(6) 0.0223(2) Uani 1 1 d .
F3 F 0.30713(13) 0.11774(8) 0.50111(6) 0.0239(2) Uani 1 1 d .
F1 F -0.10768(14) 0.22478(9) 0.18364(6) 0.0239(2) Uani 1 1 d .
F4 F 0.20365(14) 0.21839(9) 0.39550(6) 0.0269(2) Uani 1 1 d .
F7 F -0.02816(15) 0.66446(9) 0.17155(7) 0.0336(3) Uani 1 1 d .
F8 F 0.47607(15) 0.61846(10) 0.25375(6) 0.0322(3) Uani 1 1 d .
F9 F 0.54090(16) 0.70038(10) 0.14092(7) 0.0375(3) Uani 1 1 d .
F10 F 0.28809(15) 0.71556(9) 0.17695(7) 0.0333(3) Uani 1 1 d .
F5 F 0.03231(17) 0.59565(10) 0.28789(7) 0.0372(3) Uani 1 1 d .
O3 O 0.30781(16) 0.58067(10) 0.08131(7) 0.0225(3) Uani 1 1 d .
O2 O 0.02208(16) 0.46991(10) 0.13743(7) 0.0231(3) Uani 1 1 d .
F6 F -0.19046(16) 0.56063(12) 0.24337(8) 0.0433(3) Uani 1 1 d .
O1 O 0.03716(19) 0.37694(11) 0.27148(8) 0.0303(3) Uani 1 1 d .
O4 O 0.54262(17) 0.47670(11) 0.15821(8) 0.0283(3) Uani 1 1 d .
F13 F 0.54751(17) 0.16208(11) 0.73418(8) 0.0442(3) Uani 1 1 d .
O5 O 0.52917(17) 0.02941(11) 0.63115(7) 0.0264(3) Uani 1 1 d .
F11 F 0.5377(2) 0.02592(15) 0.83000(7) 0.0549(4) Uani 1 1 d .
F15 F 0.75371(17) 0.21785(10) 0.61387(9) 0.0484(4) Uani 1 1 d .
F12 F 0.33298(17) 0.07572(14) 0.75140(8) 0.0519(4) Uani 1 1 d .
N2 N 0.48381(18) 0.20457(11) 0.41320(8) 0.0168(3) Uani 1 1 d .
O8 O 1.07311(18) -0.00959(13) 0.68735(8) 0.0339(3) Uani 1 1 d .
N1 N 0.05489(18) 0.28632(11) 0.08319(8) 0.0160(3) Uani 1 1 d .
O7 O 0.87221(19) 0.02004(13) 0.58539(8) 0.0352(4) Uani 1 1 d .
F16 F 0.91784(19) 0.18736(12) 0.70842(10) 0.0560(4) Uani 1 1 d .
O6 O 0.5417(2) -0.12088(12) 0.74521(9) 0.0402(4) Uani 1 1 d .
N3 N 0.26912(19) 0.47520(12) 0.21752(8) 0.0191(3) Uani 1 1 d .
F14 F 1.0176(2) 0.21102(13) 0.59816(11) 0.0715(6) Uani 1 1 d .
N4 N 0.7814(2) -0.01580(12) 0.71925(8) 0.0233(3) Uani 1 1 d .
C13 C 0.0644(2) 0.35754(13) 0.01505(9) 0.0173(3) Uani 1 1 d .
H13 H -0.032709 0.383042 -0.015111 0.021 Uiso 1 1 calc R
C5 C -0.2056(2) -0.01894(14) 0.04036(11) 0.0218(4) Uani 1 1 d .
C24 C 0.7926(2) 0.21086(14) 0.35140(10) 0.0227(4) Uani 1 1 d .
H24 H 0.899905 0.212898 0.329873 0.027 Uiso 1 1 calc R
C2 C -0.1462(2) 0.15419(13) 0.08562(9) 0.0171(3) Uani 1 1 d .
C7 C -0.2320(2) 0.16956(15) 0.01969(11) 0.0238(4) Uani 1 1 d .
H7 H -0.270055 0.238753 -0.010161 0.029 Uiso 1 1 calc R
C1 C -0.1113(2) 0.24702(14) 0.10947(9) 0.0178(3) Uani 1 1 d .
C9 C 0.1906(2) 0.24693(14) 0.12696(10) 0.0198(3) Uani 1 1 d .
H9 H 0.180800 0.195733 0.173972 0.024 Uiso 1 1 calc R
C23 C 0.7681(2) 0.14166(14) 0.42151(10) 0.0220(4) Uani 1 1 d .
H23 H 0.858490 0.095566 0.448080 0.026 Uiso 1 1 calc R
C12 C 0.2154(2) 0.39261(14) -0.01012(10) 0.0189(3) Uani 1 1 d .
H12 H 0.223109 0.442655 -0.057774 0.023 Uiso 1 1 calc R
C22 C 0.6128(2) 0.14034(13) 0.45209(10) 0.0192(3) Uani 1 1 d .
H22 H 0.595609 0.094438 0.500472 0.023 Uiso 1 1 calc R
C11 C 0.3566(2) 0.35470(14) 0.03430(10) 0.0208(4) Uani 1 1 d .
H11 H 0.461331 0.379025 0.017497 0.025 Uiso 1 1 calc R
C15 C 0.2957(2) 0.30199(14) 0.47928(10) 0.0184(3) Uani 1 1 d .
C26 C 0.5052(2) 0.27256(14) 0.34468(10) 0.0221(4) Uani 1 1 d .
H26 H 0.413221 0.317330 0.318470 0.027 Uiso 1 1 calc R
C6 C -0.2618(2) 0.08267(16) -0.00223(11) 0.0259(4) Uani 1 1 d .
H6 H -0.321549 0.092931 -0.047100 0.031 Uiso 1 1 calc R
C14 C 0.3168(2) 0.21078(14) 0.44874(10) 0.0199(4) Uani 1 1 d .
C20 C 0.2199(3) 0.39847(15) 0.43673(11) 0.0263(4) Uani 1 1 d .
H20 H 0.174337 0.406002 0.389186 0.032 Uiso 1 1 calc R
C18 C 0.2776(2) 0.47505(15) 0.53355(11) 0.0242(4) Uani 1 1 d .
C16 C 0.3617(2) 0.29101(15) 0.54884(10) 0.0231(4) Uani 1 1 d .
H16 H 0.413368 0.224813 0.578096 0.028 Uiso 1 1 calc R
C10 C 0.3433(2) 0.28102(14) 0.10340(10) 0.0216(4) Uani 1 1 d .
H10 H 0.439040 0.254238 0.134290 0.026 Uiso 1 1 calc R
C17 C 0.3518(2) 0.37712(16) 0.57522(11) 0.0261(4) Uani 1 1 d .
H17 H 0.396671 0.369170 0.622937 0.031 Uiso 1 1 calc R
C25 C 0.6597(3) 0.27656(14) 0.31334(10) 0.0245(4) Uani 1 1 d .
H25 H 0.675213 0.324462 0.265504 0.029 Uiso 1 1 calc R
C3 C -0.0868(2) 0.05317(14) 0.12853(10) 0.0238(4) Uani 1 1 d .
H3 H -0.026331 0.042799 0.173241 0.029 Uiso 1 1 calc R
C19 C 0.2109(3) 0.48414(15) 0.46419(11) 0.0297(4) Uani 1 1 d .
H19 H 0.158367 0.550152 0.435092 0.036 Uiso 1 1 calc R
C27 C -0.0328(2) 0.57840(16) 0.22956(11) 0.0253(4) Uani 1 1 d .
C28 C 0.4237(2) 0.64895(15) 0.18371(11) 0.0246(4) Uani 1 1 d .
C4 C -0.1169(3) -0.03197(15) 0.10523(11) 0.0255(4) Uani 1 1 d .
H4 H -0.075969 -0.100983 0.134320 0.031 Uiso 1 1 calc R
C8 C -0.2406(3) -0.11233(16) 0.01652(13) 0.0314(5) Uani 1 1 d .
H8A H -0.354642 -0.129361 0.029845 0.047 Uiso 1 1 calc GR
H8B H -0.162248 -0.172998 0.041549 0.047 Uiso 1 1 calc GR
H8C H -0.227742 -0.095514 -0.037378 0.047 Uiso 1 1 calc GR
C21 C 0.2702(3) 0.56826(17) 0.56248(12) 0.0332(5) Uani 1 1 d .
H21A H 0.279267 0.543589 0.616805 0.050 Uiso 1 1 calc GR
H21B H 0.164136 0.611463 0.547517 0.050 Uiso 1 1 calc GR
H21C H 0.362265 0.610551 0.542001 0.050 Uiso 1 1 calc GR
C29 C 0.4974(3) 0.06558(19) 0.75864(12) 0.0333(5) Uani 1 1 d .
C30 C 0.8991(3) 0.16906(17) 0.64430(15) 0.0382(5) Uani 1 1 d .

loop_
_atom_site_aniso_label
_atom_site_aniso_U_11
_atom_site_aniso_U_22
_atom_site_aniso_U_33
_atom_site_aniso_U_23
_atom_site_aniso_U_13
_atom_site_aniso_U_12
S1 0.0238(2) 0.0161(2) 0.0137(2) -0.00235(15) -0.00414(16) -0.00459(15)
S2 0.0212(2) 0.0178(2) 0.0158(2) -0.00474(16) -0.00239(16) -0.00108(15)
S4 0.0269(2) 0.0238(2) 0.0174(2) -0.00573(17) -0.00338(17) 0.00335(17)
S3 0.0334(3) 0.0193(2) 0.0152(2) -0.00128(17) -0.00601(18) -0.00907(18)
F2 0.0208(5) 0.0195(5) 0.0277(6) -0.0095(4) 0.0002(4) 0.0004(4)
F3 0.0247(6) 0.0177(5) 0.0269(6) -0.0024(4) -0.0002(4) -0.0058(4)
F1 0.0315(6) 0.0280(6) 0.0140(5) -0.0082(4) 0.0040(4) -0.0073(4)
F4 0.0260(6) 0.0263(6) 0.0305(6) -0.0116(5) -0.0134(5) -0.0011(4)
F7 0.0381(7) 0.0216(6) 0.0376(7) -0.0059(5) -0.0065(5) 0.0052(5)
F8 0.0357(7) 0.0412(7) 0.0252(6) -0.0159(5) -0.0059(5) -0.0105(5)
F9 0.0396(7) 0.0368(7) 0.0394(7) -0.0113(6) 0.0082(6) -0.0212(6)
F10 0.0353(7) 0.0220(6) 0.0460(8) -0.0154(5) -0.0033(6) -0.0019(5)
F5 0.0451(8) 0.0422(7) 0.0325(7) -0.0247(6) -0.0047(6) 0.0004(6)
O3 0.0289(7) 0.0223(6) 0.0143(6) -0.0020(5) -0.0023(5) -0.0048(5)
O2 0.0276(7) 0.0247(7) 0.0180(6) -0.0071(5) -0.0067(5) -0.0050(5)
F6 0.0241(6) 0.0571(9) 0.0534(9) -0.0237(7) 0.0072(6) -0.0051(6)
O1 0.0383(8) 0.0261(7) 0.0216(7) 0.0038(6) -0.0043(6) -0.0145(6)
O4 0.0235(7) 0.0298(7) 0.0308(8) -0.0096(6) -0.0014(6) 0.0028(5)
F13 0.0417(8) 0.0410(8) 0.0619(9) -0.0324(7) 0.0153(7) -0.0107(6)
O5 0.0316(7) 0.0281(7) 0.0170(6) -0.0020(5) -0.0063(5) -0.0048(6)
F11 0.0564(9) 0.0914(13) 0.0221(7) -0.0225(7) 0.0019(6) -0.0156(9)
F15 0.0383(8) 0.0237(6) 0.0664(10) 0.0088(6) 0.0091(7) 0.0038(5)
F12 0.0270(7) 0.0885(12) 0.0490(9) -0.0310(8) 0.0089(6) -0.0173(7)
N2 0.0231(7) 0.0141(7) 0.0135(7) -0.0044(5) -0.0029(6) -0.0014(5)
O8 0.0285(8) 0.0448(9) 0.0281(8) -0.0142(7) -0.0063(6) 0.0093(6)
N1 0.0202(7) 0.0141(7) 0.0142(7) -0.0044(5) -0.0008(5) -0.0029(5)
O7 0.0365(8) 0.0504(10) 0.0176(7) -0.0108(7) -0.0038(6) 0.0036(7)
F16 0.0513(9) 0.0453(9) 0.0884(13) -0.0433(9) 0.0031(8) -0.0126(7)
O6 0.0553(10) 0.0271(8) 0.0322(8) 0.0061(6) -0.0131(7) -0.0218(7)
N3 0.0223(8) 0.0185(7) 0.0142(7) -0.0016(6) -0.0045(6) -0.0017(6)
F14 0.0456(9) 0.0494(10) 0.1056(15) -0.0005(9) 0.0371(9) -0.0185(7)
N4 0.0301(9) 0.0229(8) 0.0155(7) -0.0031(6) -0.0058(6) -0.0041(6)
C13 0.0229(9) 0.0150(8) 0.0139(8) -0.0044(6) -0.0031(6) -0.0002(6)
C5 0.0202(9) 0.0212(9) 0.0268(9) -0.0102(7) 0.0094(7) -0.0082(7)
C24 0.0307(10) 0.0195(9) 0.0187(9) -0.0068(7) 0.0040(7) -0.0046(7)
C2 0.0175(8) 0.0190(8) 0.0151(8) -0.0050(6) 0.0026(6) -0.0043(6)
C7 0.0256(9) 0.0199(9) 0.0253(10) -0.0062(7) -0.0074(7) -0.0001(7)
C1 0.0197(8) 0.0190(8) 0.0145(8) -0.0047(6) 0.0013(6) -0.0022(6)
C9 0.0242(9) 0.0177(8) 0.0158(8) -0.0029(7) -0.0040(7) -0.0007(6)
C23 0.0256(9) 0.0207(9) 0.0185(9) -0.0047(7) -0.0001(7) -0.0003(7)
C12 0.0243(9) 0.0165(8) 0.0158(8) -0.0044(6) 0.0000(7) -0.0027(6)
C22 0.0269(9) 0.0140(8) 0.0140(8) -0.0009(6) -0.0030(7) 0.0005(6)
C11 0.0218(9) 0.0205(9) 0.0216(9) -0.0078(7) 0.0007(7) -0.0043(7)
C15 0.0174(8) 0.0180(8) 0.0199(9) -0.0054(7) -0.0008(6) -0.0033(6)
C26 0.0355(10) 0.0158(8) 0.0138(8) -0.0029(7) -0.0060(7) -0.0005(7)
C6 0.0269(10) 0.0264(10) 0.0267(10) -0.0109(8) -0.0061(8) -0.0035(7)
C14 0.0204(9) 0.0187(8) 0.0195(9) -0.0037(7) -0.0061(7) -0.0016(6)
C20 0.0344(11) 0.0239(9) 0.0200(9) -0.0070(7) -0.0066(8) 0.0032(8)
C18 0.0265(10) 0.0254(9) 0.0237(9) -0.0109(8) 0.0059(7) -0.0073(7)
C16 0.0236(9) 0.0237(9) 0.0209(9) -0.0053(7) -0.0039(7) -0.0003(7)
C10 0.0222(9) 0.0209(9) 0.0204(9) -0.0045(7) -0.0054(7) -0.0005(7)
C17 0.0267(10) 0.0331(10) 0.0210(9) -0.0118(8) -0.0023(7) -0.0030(8)
C25 0.0412(11) 0.0180(8) 0.0135(8) -0.0034(7) 0.0018(8) -0.0040(7)
C3 0.0325(10) 0.0204(9) 0.0165(9) -0.0023(7) -0.0006(7) -0.0044(7)
C19 0.0433(12) 0.0195(9) 0.0249(10) -0.0062(8) -0.0039(9) 0.0024(8)
C27 0.0232(9) 0.0292(10) 0.0244(10) -0.0098(8) -0.0001(7) -0.0013(7)
C28 0.0243(9) 0.0259(9) 0.0253(10) -0.0087(8) -0.0015(7) -0.0072(7)
C4 0.0350(11) 0.0163(8) 0.0232(9) -0.0027(7) 0.0044(8) -0.0045(7)
C8 0.0354(11) 0.0249(10) 0.0404(12) -0.0177(9) 0.0099(9) -0.0109(8)
C21 0.0442(13) 0.0291(11) 0.0331(11) -0.0180(9) 0.0077(9) -0.0090(9)
C29 0.0291(11) 0.0502(13) 0.0257(10) -0.0160(10) 0.0055(8) -0.0150(9)
C30 0.0298(11) 0.0264(11) 0.0541(15) -0.0048(10) 0.0116(10) -0.0076(8)

loop_
_atom_type_symbol
_atom_type_description
_atom_type_scat_dispersion_real
_atom_type_scat_dispersion_imag
_atom_type_scat_source
C C 0.0033 0.0016 'International Tables Vol C Tables 4.2.6.8 and 6.1.1.4'
H H 0.0000 0.0000 'International Tables Vol C Tables 4.2.6.8 and 6.1.1.4'
F F 0.0171 0.0103 'International Tables Vol C Tables 4.2.6.8 and 6.1.1.4'
N N 0.0061 0.0033 'International Tables Vol C Tables 4.2.6.8 and 6.1.1.4'
O O 0.0106 0.0060 'International Tables Vol C Tables 4.2.6.8 and 6.1.1.4'
S S 0.1246 0.1234 'International Tables Vol C Tables 4.2.6.8 and 6.1.1.4'

loop_
_geom_angle_atom_site_label_1
_geom_angle_atom_site_label_2
_geom_angle_atom_site_label_3
_geom_angle
O2 S1 N3 115.71(8)
O2 S1 C27 104.33(9)
O1 S1 O2 118.80(8)
O1 S1 N3 107.40(8)
O1 S1 C27 103.39(9)
N3 S1 C27 105.61(9)
O3 S2 N3 116.51(8)
O3 S2 C28 104.71(8)
O4 S2 O3 117.84(8)
O4 S2 N3 109.76(8)
O4 S2 C28 104.27(9)
N3 S2 C28 101.39(9)
O8 S4 O7 119.10(9)
O8 S4 N4 107.64(9)
O8 S4 C30 103.32(10)
O7 S4 N4 115.23(9)
O7 S4 C30 104.96(11)
N4 S4 C30 104.90(10)
O5 S3 O6 118.48(9)
O5 S3 N4 116.70(8)
O5 S3 C29 105.33(10)
O6 S3 N4 109.29(9)
O6 S3 C29 103.52(11)
N4 S3 C29 100.93(9)
C22 N2 C26 121.39(16)
C22 N2 C14 120.22(14)
C26 N2 C14 118.04(15)
C13 N1 C1 118.92(14)
C9 N1 C13 121.84(15)
C9 N1 C1 119.20(14)
S1 N3 S2 126.06(9)
S4 N4 S3 124.89(10)
N1 C13 C12 119.56(16)
C6 C5 C8 120.55(18)
C4 C5 C6 118.45(17)
C4 C5 C8 120.99(18)
C25 C24 C23 119.45(18)
C7 C2 C1 119.90(16)
C7 C2 C3 120.49(17)
C3 C2 C1 119.57(16)
C2 C7 C6 119.28(17)
F2 C1 N1 105.66(13)
F2 C1 C2 112.29(14)
F1 C1 F2 107.57(14)
F1 C1 N1 105.66(13)
F1 C1 C2 112.34(14)
C2 C1 N1 112.82(14)
N1 C9 C10 119.88(16)
C22 C23 C24 119.56(17)
C13 C12 C11 119.79(16)
N2 C22 C23 119.87(16)
C10 C11 C12 119.35(17)
C20 C15 C14 120.28(16)
C20 C15 C16 120.22(17)
C16 C15 C14 119.38(16)
N2 C26 C25 119.89(17)
C5 C6 C7 121.11(18)
F3 C14 F4 107.59(14)
F3 C14 N2 106.55(14)
F3 C14 C15 112.79(15)
F4 C14 N2 105.88(14)
F4 C14 C15 112.59(14)
C15 C14 N2 111.02(14)
C15 C20 C19 119.44(18)
C17 C18 C19 118.02(18)
C17 C18 C21 120.90(18)
C19 C18 C21 121.08(18)
C17 C16 C15 119.51(17)
C9 C10 C11 119.57(17)
C16 C17 C18 121.54(18)
C26 C25 C24 119.82(17)
C4 C3 C2 119.11(18)
C20 C19 C18 121.25(18)
F7 C27 S1 110.95(13)
F5 C27 S1 111.12(13)
F5 C27 F7 108.76(16)
F5 C27 F6 108.72(16)
F6 C27 S1 108.89(14)
F6 C27 F7 108.34(16)
F8 C28 S2 111.13(13)
F8 C28 F9 108.65(15)
F9 C28 S2 109.00(13)
F10 C28 S2 111.18(13)
F10 C28 F8 108.91(16)
F10 C28 F9 107.88(16)
C3 C4 C5 121.54(18)
F13 C29 S3 111.46(14)
F11 C29 S3 111.26(17)
F11 C29 F13 107.99(18)
F11 C29 F12 109.00(17)
F12 C29 S3 109.82(15)
F12 C29 F13 107.2(2)
F15 C30 S4 111.37(16)
F16 C30 S4 111.07(16)
F16 C30 F15 108.6(2)
F16 C30 F14 109.4(2)
F14 C30 S4 109.22(17)
F14 C30 F15 107.09(19)

loop_
_geom_bond_atom_site_label_1
_geom_bond_atom_site_label_2
_geom_bond_distance
S1 O2 1.4290(13)
S1 O1 1.4275(13)
S1 N3 1.5758(15)
S1 C27 1.837(2)
S2 O3 1.4346(13)
S2 O4 1.4259(14)
S2 N3 1.5763(15)
S2 C28 1.835(2)
S4 O8 1.4235(15)
S4 O7 1.4247(15)
S4 N4 1.5768(17)
S4 C30 1.825(2)
S3 O5 1.4273(13)
S3 O6 1.4303(14)
S3 N4 1.5799(17)
S3 C29 1.830(2)
F2 C1 1.348(2)
F3 C14 1.342(2)
F1 C1 1.3419(19)
F4 C14 1.346(2)
F7 C27 1.329(2)
F8 C28 1.325(2)
F9 C28 1.335(2)
F10 C28 1.325(2)
F5 C27 1.321(2)
F6 C27 1.324(2)
F13 C29 1.332(3)
F11 C29 1.324(3)
F15 C30 1.335(3)
F12 C29 1.327(3)
N2 C22 1.354(2)
N2 C26 1.356(2)
N2 C14 1.502(2)
N1 C13 1.355(2)
N1 C1 1.509(2)
N1 C9 1.349(2)
F16 C30 1.321(3)
F14 C30 1.329(2)
C13 C12 1.373(2)
C5 C6 1.389(3)
C5 C4 1.387(3)
C5 C8 1.503(3)
C24 C23 1.390(2)
C24 C25 1.379(3)
C2 C7 1.387(2)
C2 C1 1.496(2)
C2 C3 1.391(2)
C7 C6 1.390(3)
C9 C10 1.375(3)
C23 C22 1.371(3)
C12 C11 1.388(3)
C11 C10 1.386(2)
C15 C14 1.495(2)
C15 C20 1.386(3)
C15 C16 1.388(2)
C26 C25 1.369(3)
C20 C19 1.390(3)
C18 C17 1.390(3)
C18 C19 1.393(3)
C18 C21 1.502(3)
C16 C17 1.383(3)
C3 C4 1.383(3)
